data_4306426
loop_
_publ_author_name
'Chengfu Pi'
'Li Wan'
'Yingying Gu'
'Wenjun Zheng'
'Linhong Weng'
'Zhenxia Chen'
'Limin Wu'

_publ_section_title
;
1,2,4-Diazaphospholide Complexes of Samarium(III)
;
_journal_name_full 'Inorganic Chemistry'
_journal_page_first 9739
_journal_page_last 9741
_journal_paper_doi 10.1021/ic801247t
_journal_volume 47
_journal_year 2008
_chemical_formula_sum 'C58 H62 N6 O4 P3 Sm'
_chemical_formula_weight 1150.40
_chemical_name_systematic
; 
 ? 
;
_space_group_IT_number 2
_symmetry_cell_setting triclinic
_symmetry_space_group_name_Hall '-P 1'
_symmetry_space_group_name_H-M 'P -1'
_atom_sites_solution_hydrogens geom
_atom_sites_solution_primary direct
_atom_sites_solution_secondary difmap
_audit_creation_method SHELXL-97
_cell_angle_alpha 108.018(4)
_cell_angle_beta 91.785(5)
_cell_angle_gamma 97.355(4)
_cell_formula_units_Z 2
_cell_length_a 14.021(5)
_cell_length_b 14.426(5)
_cell_length_c 14.751(5)
_cell_measurement_reflns_used 926
_cell_measurement_temperature 293(2)
_cell_measurement_theta_max 24.038
_cell_measurement_theta_min 2.198
_cell_volume 2806.0(17)
_computing_cell_refinement 'Bruker SMART'
_computing_data_collection 'Bruker SMART'
_computing_data_reduction 'Bruker SHELXTL'
_computing_molecular_graphics 'Bruker SHELXTL'
_computing_publication_material 'Bruker SHELXTL'
_computing_structure_refinement 'SHELXL-97 (Sheldrick, 1997)'
_computing_structure_solution 'SHELXS-97 (Sheldrick, 1990)'
_diffrn_ambient_temperature 293(2)
_diffrn_measured_fraction_theta_full 0.981
_diffrn_measured_fraction_theta_max 0.981
_diffrn_measurement_device_type 'CCD area detector'
_diffrn_measurement_method 'phi and omega scans'
_diffrn_radiation_monochromator graphite
_diffrn_radiation_source 'fine-focus sealed tube'
_diffrn_radiation_type MoK\a
_diffrn_radiation_wavelength 0.71073
_diffrn_reflns_av_R_equivalents 0.0287
_diffrn_reflns_av_sigmaI/netI 0.0574
_diffrn_reflns_limit_h_max 13
_diffrn_reflns_limit_h_min -16
_diffrn_reflns_limit_k_max 17
_diffrn_reflns_limit_k_min -16
_diffrn_reflns_limit_l_max 17
_diffrn_reflns_limit_l_min -11
_diffrn_reflns_number 11671
_diffrn_reflns_theta_full 25.01
_diffrn_reflns_theta_max 25.01
_diffrn_reflns_theta_min 1.46
_exptl_absorpt_coefficient_mu 1.182
_exptl_absorpt_correction_T_max 0.9114
_exptl_absorpt_correction_T_min 0.8909
_exptl_absorpt_correction_type multi-scan
_exptl_absorpt_process_details sadabs
_exptl_crystal_colour yellow
_exptl_crystal_density_diffrn 1.362
_exptl_crystal_density_method 'not measured'
_exptl_crystal_description prism
_exptl_crystal_F_000 1182
_exptl_crystal_size_max 0.10
_exptl_crystal_size_mid 0.08
_exptl_crystal_size_min 0.08
_refine_diff_density_max 0.818
_refine_diff_density_min -0.518
_refine_diff_density_rms 0.073
_refine_ls_extinction_method none
_refine_ls_goodness_of_fit_ref 0.957
_refine_ls_hydrogen_treatment constr
_refine_ls_matrix_type full
_refine_ls_number_parameters 624
_refine_ls_number_reflns 9717
_refine_ls_number_restraints 7
_refine_ls_restrained_S_all 0.966
_refine_ls_R_factor_all 0.0540
_refine_ls_R_factor_gt 0.0385
_refine_ls_shift/su_max 0.003
_refine_ls_shift/su_mean 0.000
_refine_ls_structure_factor_coef Fsqd
_refine_ls_weighting_details 'calc w=1/[\s^2^(Fo^2^)+(0.0512P)^2^+0.0000P] where P=(Fo^2^+2Fc^2^)/3'
_refine_ls_weighting_scheme calc
_refine_ls_wR_factor_gt 0.0915
_refine_ls_wR_factor_ref 0.0971
_reflns_number_gt 7442
_reflns_number_total 9717
_reflns_threshold_expression >2sigma(I)
_cod_data_source_file ic801247t_si_006.cif
_cod_data_source_block f80617d
_cod_depositor_comments
;
The following automatic conversions were performed:
'_symmetry_cell_setting' value 'Triclinic' changed to 'triclinic'
according to '/home/saulius/struct/CIF-dictionaries/cif_core.dic'
dictionary named 'cif_core.dic' version 2.4.1 from 2010-06-29.

Automatic conversion script
Id: cif_fix_enum 1527 2010-12-29 10:47:43Z saulius 
;
_cod_database_code 4306426

loop_
_symmetry_equiv_pos_as_xyz
'x, y, z'
'-x, -y, -z'

loop_
_atom_site_label
_atom_site_type_symbol
_atom_site_fract_x
_atom_site_fract_y
_atom_site_fract_z
_atom_site_U_iso_or_equiv
_atom_site_adp_type
_atom_site_occupancy
_atom_site_symmetry_multiplicity
_atom_site_calc_flag
_atom_site_refinement_flags
_atom_site_disorder_assembly
_atom_site_disorder_group
Sm1 Sm 0.746247(16) 0.739454(16) 0.728754(15) 0.04709(9) Uani 1 1 d . . .
N1 N 0.7369(3) 0.6869(3) 0.8701(2) 0.0570(9) Uani 1 1 d . . .
N2 N 0.7488(2) 0.7867(3) 0.9050(2) 0.0592(10) Uani 1 1 d . . .
N3 N 0.9093(2) 0.6985(3) 0.7263(3) 0.0560(9) Uani 1 1 d . . .
N4 N 0.8905(3) 0.7121(2) 0.6409(3) 0.0561(9) Uani 1 1 d . . .
N5 N 0.6680(2) 0.7686(3) 0.5915(2) 0.0537(9) Uani 1 1 d . . .
N6 N 0.6509(2) 0.8432(3) 0.6699(2) 0.0531(9) Uani 1 1 d . . .
O1 O 0.7124(2) 0.5602(2) 0.6358(2) 0.0619(8) Uani 1 1 d . . .
O2 O 0.5600(2) 0.7015(2) 0.7567(2) 0.0629(8) Uani 1 1 d . . .
O3 O 0.8525(2) 0.9051(2) 0.7775(2) 0.0721(9) Uani 1 1 d . . .
P1 P 0.72982(12) 0.72960(13) 1.05381(10) 0.0869(5) Uani 1 1 d . . .
P2 P 1.05831(10) 0.65357(11) 0.63238(11) 0.0800(4) Uani 1 1 d . . .
P3 P 0.55021(11) 0.86396(11) 0.52880(9) 0.0714(4) Uani 1 1 d . . .
C1 C 0.7252(3) 0.6446(4) 0.9384(3) 0.0670(13) Uani 1 1 d . . .
C2 C 0.7473(3) 0.8223(4) 1.0005(3) 0.0676(13) Uani 1 1 d . . .
C3 C 0.7095(4) 0.5377(4) 0.9128(4) 0.0733(14) Uani 1 1 d . . .
C4 C 0.7592(5) 0.4811(4) 0.8428(4) 0.0880(17) Uani 1 1 d . . .
H4 H 0.8033 0.5123 0.8121 0.106 Uiso 1 1 calc R . .
C5 C 0.7459(6) 0.3787(6) 0.8163(5) 0.114(2) Uani 1 1 d . . .
H5 H 0.7806 0.3424 0.7685 0.137 Uiso 1 1 calc R . .
C6 C 0.6805(7) 0.3314(6) 0.8620(7) 0.131(3) Uani 1 1 d . . .
H6 H 0.6708 0.2631 0.8460 0.158 Uiso 1 1 calc R . .
C7 C 0.6302(7) 0.3883(7) 0.9318(6) 0.130(3) Uani 1 1 d . . .
H7 H 0.5851 0.3577 0.9622 0.156 Uiso 1 1 calc R . .
C8 C 0.6452(5) 0.4880(6) 0.9570(4) 0.101(2) Uani 1 1 d . . .
H8 H 0.6112 0.5241 1.0055 0.122 Uiso 1 1 calc R . .
C9 C 0.7594(3) 0.9291(5) 1.0483(4) 0.0754(15) Uani 1 1 d . . .
C10 C 0.7616(5) 0.9669(5) 1.1462(4) 0.113(2) Uani 1 1 d . . .
H10 H 0.7539 0.9251 1.1833 0.135 Uiso 1 1 calc R . .
C11 C 0.7757(6) 1.0704(7) 1.1898(6) 0.135(3) Uani 1 1 d . . .
H11 H 0.7763 1.0957 1.2560 0.162 Uiso 1 1 calc R . .
C12 C 0.7882(5) 1.1327(6) 1.1399(6) 0.112(2) Uani 1 1 d . . .
H12 H 0.7988 1.2004 1.1702 0.135 Uiso 1 1 calc R . .
C13 C 0.7850(5) 1.0956(5) 1.0450(6) 0.118(2) Uani 1 1 d . . .
H13 H 0.7920 1.1385 1.0090 0.142 Uiso 1 1 calc R . .
C14 C 0.7718(5) 0.9966(5) 0.9992(5) 0.103(2) Uani 1 1 d . . .
H14 H 0.7712 0.9738 0.9329 0.123 Uiso 1 1 calc R . .
C15 C 0.9936(3) 0.6667(3) 0.7341(3) 0.0624(12) Uani 1 1 d . . .
C16 C 0.9623(3) 0.6917(3) 0.5830(3) 0.0622(12) Uani 1 1 d . . .
C17 C 1.0228(3) 0.6499(4) 0.8232(4) 0.0710(14) Uani 1 1 d . . .
C18 C 0.9799(4) 0.6881(4) 0.9066(4) 0.0848(16) Uani 1 1 d . . .
H18 H 0.9322 0.7275 0.9069 0.102 Uiso 1 1 calc R . .
C19 C 1.0059(5) 0.6696(5) 0.9908(5) 0.110(2) Uani 1 1 d . . .
H19 H 0.9739 0.6939 1.0455 0.132 Uiso 1 1 calc R . .
C20 C 1.0790(7) 0.6155(7) 0.9918(7) 0.148(3) Uani 1 1 d . . .
H20 H 1.0985 0.6046 1.0480 0.178 Uiso 1 1 calc R . .
C21 C 1.1230(7) 0.5775(7) 0.9102(8) 0.163(4) Uani 1 1 d . . .
H21 H 1.1712 0.5389 0.9105 0.196 Uiso 1 1 calc R . .
C22 C 1.0966(5) 0.5959(5) 0.8271(5) 0.123(3) Uani 1 1 d . . .
H22 H 1.1291 0.5715 0.7727 0.147 Uiso 1 1 calc R . .
C23 C 0.9521(4) 0.7018(4) 0.4862(4) 0.0718(14) Uani 1 1 d . . .
C24 C 0.9946(4) 0.6410(5) 0.4109(4) 0.0946(18) Uani 1 1 d . . .
H24 H 1.0293 0.5943 0.4219 0.114 Uiso 1 1 calc R . .
C25 C 0.9862(6) 0.6484(6) 0.3205(5) 0.123(3) Uani 1 1 d . . .
H25 H 1.0159 0.6074 0.2713 0.148 Uiso 1 1 calc R . .
C26 C 0.9350(7) 0.7152(7) 0.3025(5) 0.131(3) Uani 1 1 d . . .
H26 H 0.9304 0.7203 0.2412 0.157 Uiso 1 1 calc R . .
C27 C 0.8897(6) 0.7757(6) 0.3747(5) 0.124(3) Uani 1 1 d . . .
H27 H 0.8532 0.8204 0.3621 0.149 Uiso 1 1 calc R . .
C28 C 0.8994(5) 0.7689(4) 0.4666(4) 0.0926(18) Uani 1 1 d . . .
H28 H 0.8699 0.8102 0.5156 0.111 Uiso 1 1 calc R . .
C29 C 0.6211(3) 0.7700(3) 0.5111(3) 0.0573(11) Uani 1 1 d . . .
C30 C 0.5912(3) 0.9001(3) 0.6500(3) 0.0560(11) Uani 1 1 d . . .
C31 C 0.6313(3) 0.6929(4) 0.4202(3) 0.0625(12) Uani 1 1 d . . .
C32 C 0.6894(4) 0.6227(4) 0.4151(4) 0.0823(16) Uani 1 1 d . . .
H32 H 0.7212 0.6212 0.4709 0.099 Uiso 1 1 calc R . .
C33 C 0.7022(5) 0.5535(4) 0.3288(4) 0.100(2) Uani 1 1 d . . .
H33 H 0.7417 0.5058 0.3263 0.120 Uiso 1 1 calc R . .
C34 C 0.6543(6) 0.5571(5) 0.2461(4) 0.109(2) Uani 1 1 d . . .
H34 H 0.6642 0.5130 0.1873 0.131 Uiso 1 1 calc R . .
C35 C 0.5934(6) 0.6242(6) 0.2502(4) 0.121(3) Uani 1 1 d . . .
H35 H 0.5597 0.6243 0.1950 0.145 Uiso 1 1 calc R . .
C36 C 0.5823(4) 0.6912(5) 0.3360(4) 0.0932(18) Uani 1 1 d . . .
H36 H 0.5408 0.7372 0.3385 0.112 Uiso 1 1 calc R . .
C37 C 0.5609(3) 0.9792(3) 0.7291(3) 0.0581(11) Uani 1 1 d . . .
C38 C 0.5813(4) 0.9848(4) 0.8235(4) 0.0838(17) Uani 1 1 d . . .
H38 H 0.6166 0.9397 0.8371 0.101 Uiso 1 1 calc R . .
C39 C 0.5500(5) 1.0559(4) 0.8965(4) 0.0957(19) Uani 1 1 d . . .
H39 H 0.5650 1.0592 0.9594 0.115 Uiso 1 1 calc R . .
C40 C 0.4969(4) 1.1221(4) 0.8786(5) 0.0880(17) Uani 1 1 d . . .
H40 H 0.4754 1.1700 0.9287 0.106 Uiso 1 1 calc R . .
C41 C 0.4762(5) 1.1172(4) 0.7883(5) 0.0946(19) Uani 1 1 d . . .
H41 H 0.4395 1.1619 0.7760 0.113 Uiso 1 1 calc R . .
C42 C 0.5079(4) 1.0473(4) 0.7124(4) 0.0797(15) Uani 1 1 d . . .
H42 H 0.4934 1.0462 0.6501 0.096 Uiso 1 1 calc R . .
C43 C 0.7809(4) 0.4978(3) 0.5889(4) 0.0765(14) Uani 1 1 d . . .
H43A H 0.8254 0.4883 0.6358 0.092 Uiso 1 1 calc R . .
H43B H 0.8175 0.5273 0.5476 0.092 Uiso 1 1 calc R . .
C44 C 0.7246(5) 0.4036(4) 0.5328(5) 0.127(3) Uani 1 1 d . . .
H44A H 0.7134 0.4016 0.4670 0.152 Uiso 1 1 calc R . .
H44B H 0.7587 0.3495 0.5339 0.152 Uiso 1 1 calc R . .
C45 C 0.6357(5) 0.3963(5) 0.5753(5) 0.127(3) Uani 1 1 d . . .
H45A H 0.6389 0.3609 0.6213 0.152 Uiso 1 1 calc R . .
H45B H 0.5835 0.3623 0.5271 0.152 Uiso 1 1 calc R . .
C46 C 0.6210(4) 0.4998(4) 0.6233(5) 0.0988(19) Uani 1 1 d . . .
H46A H 0.5758 0.5199 0.5844 0.119 Uiso 1 1 calc R . .
H46B H 0.5951 0.5060 0.6848 0.119 Uiso 1 1 calc R . .
C47 C 0.4790(3) 0.6842(4) 0.6887(3) 0.0721(14) Uani 1 1 d . . .
H47A H 0.4558 0.6142 0.6624 0.087 Uiso 1 1 calc R . .
H47B H 0.4970 0.7091 0.6367 0.087 Uiso 1 1 calc R . .
C48 C 0.4038(4) 0.7364(5) 0.7406(4) 0.0899(17) Uani 1 1 d . . .
H48A H 0.3400 0.7016 0.7151 0.108 Uiso 1 1 calc R . .
H48B H 0.4087 0.8028 0.7369 0.108 Uiso 1 1 calc R . .
C49 C 0.4238(4) 0.7378(5) 0.8416(4) 0.102(2) Uani 1 1 d . . .
H49A H 0.4241 0.8036 0.8858 0.123 Uiso 1 1 calc R . .
H49B H 0.3750 0.6930 0.8582 0.123 Uiso 1 1 calc R . .
C50 C 0.5202(4) 0.7061(5) 0.8455(4) 0.0919(18) Uani 1 1 d . . .
H50A H 0.5615 0.7530 0.8981 0.110 Uiso 1 1 calc R . .
H50B H 0.5140 0.6420 0.8549 0.110 Uiso 1 1 calc R . .
C51 C 0.9440(4) 0.9264(4) 0.8355(6) 0.125(3) Uani 1 1 d . . .
H51A H 0.9915 0.8890 0.8006 0.149 Uiso 1 1 calc R . .
H51B H 0.9354 0.9106 0.8943 0.149 Uiso 1 1 calc R . .
C52 C 0.9747(5) 1.0355(5) 0.8561(7) 0.150(3) Uani 1 1 d . . .
H52A H 0.9532 1.0724 0.9169 0.180 Uiso 1 1 calc R . .
H52B H 1.0443 1.0505 0.8580 0.180 Uiso 1 1 calc R . .
C53 C 0.9293(7) 1.0592(6) 0.7787(7) 0.176(4) Uani 1 1 d . . .
H53A H 0.9758 1.0657 0.7328 0.212 Uiso 1 1 calc R . .
H53B H 0.9039 1.1210 0.8028 0.212 Uiso 1 1 calc R . .
C54 C 0.8511(5) 0.9788(5) 0.7333(5) 0.112(2) Uani 1 1 d . . .
H54A H 0.7896 1.0033 0.7400 0.134 Uiso 1 1 calc R . .
H54B H 0.8596 0.9516 0.6656 0.134 Uiso 1 1 calc R . .
O4 O 0.7260(9) 0.1109(12) 0.4621(11) 0.380(7) Uiso 1 1 d D . .
C55 C 0.7502(12) 0.1333(12) 0.5662(11) 0.293(8) Uiso 1 1 d D . .
H55A H 0.7603 0.2035 0.6000 0.351 Uiso 1 1 calc R . .
H55B H 0.7021 0.1001 0.5959 0.351 Uiso 1 1 calc R . .
C56 C 0.8360(12) 0.0928(14) 0.5583(12) 0.343(10) Uiso 1 1 d D . .
H56A H 0.8284 0.0368 0.5819 0.412 Uiso 1 1 calc R . .
H56B H 0.8870 0.1414 0.5985 0.412 Uiso 1 1 calc R . .
C57 C 0.8650(10) 0.0612(13) 0.4612(13) 0.322(9) Uiso 1 1 d D . .
H57A H 0.8867 0.1154 0.4374 0.386 Uiso 1 1 calc R . .
H57B H 0.9117 0.0156 0.4515 0.386 Uiso 1 1 calc R . .
C58 C 0.7721(13) 0.0162(11) 0.4275(12) 0.327(9) Uiso 1 1 d D . .
H58A H 0.7484 -0.0323 0.4578 0.393 Uiso 1 1 calc R . .
H58B H 0.7652 -0.0131 0.3585 0.393 Uiso 1 1 calc R . .

loop_
_atom_site_aniso_label
_atom_site_aniso_U_11
_atom_site_aniso_U_22
_atom_site_aniso_U_33
_atom_site_aniso_U_23
_atom_site_aniso_U_13
_atom_site_aniso_U_12
Sm1 0.04373(13) 0.05878(15) 0.04068(13) 0.01633(9) 0.00278(9) 0.01287(10)
N1 0.053(2) 0.076(3) 0.047(2) 0.0279(19) -0.0002(17) 0.0082(19)
N2 0.048(2) 0.081(3) 0.047(2) 0.0172(19) 0.0043(17) 0.0116(19)
N3 0.049(2) 0.064(2) 0.058(2) 0.0204(18) 0.0057(17) 0.0161(18)
N4 0.054(2) 0.058(2) 0.061(2) 0.0218(18) 0.0136(19) 0.0130(18)
N5 0.052(2) 0.066(2) 0.047(2) 0.0186(18) 0.0064(17) 0.0178(18)
N6 0.051(2) 0.060(2) 0.050(2) 0.0182(17) 0.0010(17) 0.0127(17)
O1 0.0563(19) 0.0641(19) 0.0604(19) 0.0119(15) 0.0067(15) 0.0095(16)
O2 0.0473(18) 0.095(2) 0.0470(17) 0.0237(16) 0.0036(14) 0.0098(16)
O3 0.062(2) 0.061(2) 0.086(2) 0.0165(17) -0.0110(17) 0.0035(16)
P1 0.0843(10) 0.1336(14) 0.0468(8) 0.0352(8) 0.0038(7) 0.0139(9)
P2 0.0529(8) 0.0891(10) 0.0981(11) 0.0240(8) 0.0220(7) 0.0212(7)
P3 0.0817(10) 0.0850(9) 0.0575(8) 0.0323(7) -0.0040(7) 0.0263(8)
C1 0.055(3) 0.095(4) 0.059(3) 0.036(3) 0.003(2) 0.012(3)
C2 0.049(3) 0.105(4) 0.044(3) 0.016(3) 0.004(2) 0.010(3)
C3 0.073(4) 0.099(4) 0.058(3) 0.045(3) -0.008(3) 0.001(3)
C4 0.102(5) 0.084(4) 0.088(4) 0.045(3) -0.004(4) 0.010(4)
C5 0.128(6) 0.107(6) 0.108(5) 0.039(4) -0.012(4) 0.016(5)
C6 0.153(8) 0.108(6) 0.137(7) 0.068(6) -0.045(6) -0.027(6)
C7 0.145(8) 0.132(8) 0.131(7) 0.086(6) -0.006(6) -0.019(6)
C8 0.097(5) 0.128(6) 0.090(4) 0.059(4) 0.002(4) -0.004(4)
C9 0.046(3) 0.110(5) 0.050(3) -0.002(3) 0.003(2) 0.006(3)
C10 0.114(5) 0.129(6) 0.067(4) 0.002(4) 0.018(4) -0.013(4)
C11 0.120(6) 0.149(8) 0.079(5) -0.035(5) 0.012(4) -0.005(6)
C12 0.067(4) 0.107(6) 0.129(7) -0.012(5) 0.010(4) 0.009(4)
C13 0.136(6) 0.089(5) 0.109(6) -0.001(4) -0.003(5) 0.027(4)
C14 0.122(6) 0.096(5) 0.075(4) 0.003(4) -0.006(4) 0.025(4)
C15 0.044(3) 0.060(3) 0.081(3) 0.018(2) 0.005(2) 0.010(2)
C16 0.062(3) 0.053(3) 0.069(3) 0.015(2) 0.021(2) 0.007(2)
C17 0.053(3) 0.071(3) 0.094(4) 0.035(3) -0.010(3) 0.009(2)
C18 0.062(3) 0.116(5) 0.085(4) 0.045(4) -0.008(3) 0.011(3)
C19 0.095(5) 0.153(6) 0.098(5) 0.065(4) -0.020(4) 0.015(4)
C20 0.129(7) 0.198(9) 0.149(8) 0.101(7) -0.034(6) 0.033(7)
C21 0.135(8) 0.212(10) 0.180(9) 0.093(8) -0.021(7) 0.096(7)
C22 0.106(5) 0.155(6) 0.122(6) 0.045(5) -0.003(4) 0.075(5)
C23 0.068(3) 0.069(3) 0.072(3) 0.015(3) 0.024(3) 0.000(3)
C24 0.085(4) 0.106(5) 0.087(4) 0.022(4) 0.032(4) 0.009(3)
C25 0.140(7) 0.139(7) 0.078(5) 0.019(5) 0.045(5) 0.005(5)
C26 0.161(8) 0.151(8) 0.073(5) 0.045(5) 0.022(5) -0.035(6)
C27 0.164(8) 0.131(6) 0.097(5) 0.066(5) 0.015(5) 0.017(5)
C28 0.123(5) 0.087(4) 0.074(4) 0.034(3) 0.024(4) 0.016(4)
C29 0.057(3) 0.078(3) 0.041(2) 0.025(2) 0.006(2) 0.009(2)
C30 0.054(3) 0.066(3) 0.055(3) 0.027(2) 0.001(2) 0.015(2)
C31 0.064(3) 0.078(3) 0.049(3) 0.025(2) 0.009(2) 0.011(3)
C32 0.101(4) 0.086(4) 0.054(3) 0.013(3) 0.009(3) 0.015(3)
C33 0.125(6) 0.084(4) 0.083(4) 0.010(3) 0.031(4) 0.022(4)
C34 0.145(7) 0.118(6) 0.045(3) 0.008(3) 0.024(4) -0.005(5)
C35 0.162(7) 0.142(6) 0.055(4) 0.019(4) -0.003(4) 0.037(6)
C36 0.115(5) 0.123(5) 0.047(3) 0.027(3) 0.005(3) 0.038(4)
C37 0.053(3) 0.058(3) 0.065(3) 0.019(2) 0.006(2) 0.013(2)
C38 0.108(5) 0.087(4) 0.062(3) 0.018(3) 0.006(3) 0.050(3)
C39 0.119(5) 0.101(4) 0.067(4) 0.017(3) 0.010(3) 0.037(4)
C40 0.086(4) 0.079(4) 0.089(4) 0.008(3) 0.018(3) 0.023(3)
C41 0.105(5) 0.076(4) 0.114(5) 0.032(4) 0.020(4) 0.046(3)
C42 0.093(4) 0.080(4) 0.073(4) 0.029(3) 0.008(3) 0.028(3)
C43 0.069(3) 0.066(3) 0.089(4) 0.014(3) 0.020(3) 0.014(3)
C44 0.113(6) 0.078(4) 0.153(7) -0.009(4) 0.055(5) -0.009(4)
C45 0.094(5) 0.093(5) 0.145(6) -0.022(4) 0.011(5) -0.008(4)
C46 0.065(4) 0.084(4) 0.124(5) 0.002(4) 0.007(3) 0.003(3)
C47 0.051(3) 0.101(4) 0.063(3) 0.027(3) -0.002(2) 0.003(3)
C48 0.067(4) 0.113(5) 0.087(4) 0.022(3) 0.001(3) 0.027(3)
C49 0.075(4) 0.150(6) 0.074(4) 0.015(4) 0.019(3) 0.034(4)
C50 0.061(3) 0.156(6) 0.067(4) 0.043(4) 0.019(3) 0.024(4)
C51 0.078(4) 0.082(4) 0.189(7) 0.016(4) -0.051(5) 0.003(3)
C52 0.102(6) 0.101(6) 0.215(10) 0.022(6) -0.051(6) -0.014(4)
C53 0.172(9) 0.143(7) 0.211(10) 0.101(7) -0.074(8) -0.080(6)
C54 0.130(6) 0.093(5) 0.114(5) 0.053(4) -0.012(4) -0.027(4)

loop_
_atom_type_symbol
_atom_type_description
_atom_type_scat_dispersion_real
_atom_type_scat_dispersion_imag
_atom_type_scat_source
C C 0.0033 0.0016 'International Tables Vol C Tables 4.2.6.8 and 6.1.1.4'
H H 0.0000 0.0000 'International Tables Vol C Tables 4.2.6.8 and 6.1.1.4'
N N 0.0061 0.0033 'International Tables Vol C Tables 4.2.6.8 and 6.1.1.4'
O O 0.0106 0.0060 'International Tables Vol C Tables 4.2.6.8 and 6.1.1.4'
P P 0.1023 0.0942 'International Tables Vol C Tables 4.2.6.8 and 6.1.1.4'
Sm Sm -0.1638 3.4418 'International Tables Vol C Tables 4.2.6.8 and 6.1.1.4'

loop_
_geom_angle_atom_site_label_1
_geom_angle_atom_site_label_2
_geom_angle_atom_site_label_3
_geom_angle
_geom_angle_site_symmetry_1
_geom_angle_site_symmetry_3
_geom_angle_publ_flag
N1 Sm1 N3 85.05(12) . . ?
N1 Sm1 N4 116.63(12) . . ?
N3 Sm1 N4 32.31(11) . . ?
N1 Sm1 N5 150.55(12) . . ?
N3 Sm1 N5 121.54(12) . . ?
N4 Sm1 N5 89.24(12) . . ?
N1 Sm1 N6 131.60(12) . . ?
N3 Sm1 N6 139.36(12) . . ?
N4 Sm1 N6 110.78(12) . . ?
N5 Sm1 N6 32.36(11) . . ?
N1 Sm1 N2 32.11(12) . . ?
N3 Sm1 N2 92.97(12) . . ?
N4 Sm1 N2 123.19(12) . . ?
N5 Sm1 N2 141.62(12) . . ?
N6 Sm1 N2 110.13(12) . . ?
N1 Sm1 O1 85.78(12) . . ?
N3 Sm1 O1 80.24(11) . . ?
N4 Sm1 O1 77.27(11) . . ?
N5 Sm1 O1 86.68(11) . . ?
N6 Sm1 O1 114.32(11) . . ?
N2 Sm1 O1 117.81(12) . . ?
N1 Sm1 O3 106.92(12) . . ?
N3 Sm1 O3 75.99(11) . . ?
N4 Sm1 O3 74.48(11) . . ?
N5 Sm1 O3 92.85(11) . . ?
N6 Sm1 O3 76.37(11) . . ?
N2 Sm1 O3 78.79(12) . . ?
O1 Sm1 O3 151.75(11) . . ?
N1 Sm1 O2 72.27(10) . . ?
N3 Sm1 O2 150.67(12) . . ?
N4 Sm1 O2 154.48(11) . . ?
N5 Sm1 O2 78.38(11) . . ?
N6 Sm1 O2 69.20(11) . . ?
N2 Sm1 O2 77.77(10) . . ?
O1 Sm1 O2 79.78(10) . . ?
O3 Sm1 O2 127.80(10) . . ?
C1 N1 N2 112.6(4) . . ?
C1 N1 Sm1 171.1(3) . . ?
N2 N1 Sm1 75.7(2) . . ?
C2 N2 N1 113.9(4) . . ?
C2 N2 Sm1 173.4(3) . . ?
N1 N2 Sm1 72.2(2) . . ?
C15 N3 N4 113.8(4) . . ?
C15 N3 Sm1 170.3(3) . . ?
N4 N3 Sm1 74.4(2) . . ?
C16 N4 N3 112.2(4) . . ?
C16 N4 Sm1 172.9(3) . . ?
N3 N4 Sm1 73.3(2) . . ?
C29 N5 N6 112.3(3) . . ?
C29 N5 Sm1 171.5(3) . . ?
N6 N5 Sm1 74.1(2) . . ?
C30 N6 N5 113.2(3) . . ?
C30 N6 Sm1 170.9(3) . . ?
N5 N6 Sm1 73.5(2) . . ?
C46 O1 C43 107.4(4) . . ?
C46 O1 Sm1 125.3(3) . . ?
C43 O1 Sm1 127.2(3) . . ?
C50 O2 C47 105.7(4) . . ?
C50 O2 Sm1 126.6(3) . . ?
C47 O2 Sm1 127.3(3) . . ?
C54 O3 C51 107.6(4) . . ?
C54 O3 Sm1 126.5(3) . . ?
C51 O3 Sm1 123.4(3) . . ?
C2 P1 C1 87.2(2) . . ?
C16 P2 C15 87.0(2) . . ?
C29 P3 C30 86.7(2) . . ?
N1 C1 C3 119.6(4) . . ?
N1 C1 P1 113.5(4) . . ?
C3 C1 P1 126.9(4) . . ?
N2 C2 C9 119.9(5) . . ?
N2 C2 P1 112.8(4) . . ?
C9 C2 P1 127.3(4) . . ?
C4 C3 C8 116.7(6) . . ?
C4 C3 C1 120.9(5) . . ?
C8 C3 C1 122.5(6) . . ?
C3 C4 C5 122.4(6) . . ?
C3 C4 H4 118.8 . . ?
C5 C4 H4 118.8 . . ?
C6 C5 C4 119.2(8) . . ?
C6 C5 H5 120.4 . . ?
C4 C5 H5 120.4 . . ?
C7 C6 C5 118.3(8) . . ?
C7 C6 H6 120.9 . . ?
C5 C6 H6 120.9 . . ?
C8 C7 C6 121.3(8) . . ?
C8 C7 H7 119.4 . . ?
C6 C7 H7 119.4 . . ?
C7 C8 C3 122.1(7) . . ?
C7 C8 H8 119.0 . . ?
C3 C8 H8 119.0 . . ?
C10 C9 C14 116.4(6) . . ?
C10 C9 C2 120.8(6) . . ?
C14 C9 C2 122.8(5) . . ?
C9 C10 C11 119.1(7) . . ?
C9 C10 H10 120.5 . . ?
C11 C10 H10 120.5 . . ?
C12 C11 C10 122.5(7) . . ?
C12 C11 H11 118.7 . . ?
C10 C11 H11 118.7 . . ?
C11 C12 C13 118.2(8) . . ?
C11 C12 H12 120.9 . . ?
C13 C12 H12 120.9 . . ?
C12 C13 C14 121.8(8) . . ?
C12 C13 H13 119.1 . . ?
C14 C13 H13 119.1 . . ?
C13 C14 C9 122.0(6) . . ?
C13 C14 H14 119.0 . . ?
C9 C14 H14 119.0 . . ?
N3 C15 C17 119.1(4) . . ?
N3 C15 P2 113.0(4) . . ?
C17 C15 P2 127.8(4) . . ?
N4 C16 C23 118.7(4) . . ?
N4 C16 P2 114.0(4) . . ?
C23 C16 P2 127.2(4) . . ?
C18 C17 C22 117.1(5) . . ?
C18 C17 C15 122.0(4) . . ?
C22 C17 C15 120.8(6) . . ?
C17 C18 C19 121.9(6) . . ?
C17 C18 H18 119.0 . . ?
C19 C18 H18 119.0 . . ?
C20 C19 C18 119.3(7) . . ?
C20 C19 H19 120.4 . . ?
C18 C19 H19 120.4 . . ?
C21 C20 C19 119.8(8) . . ?
C21 C20 H20 120.1 . . ?
C19 C20 H20 120.1 . . ?
C20 C21 C22 120.5(7) . . ?
C20 C21 H21 119.7 . . ?
C22 C21 H21 119.7 . . ?
C21 C22 C17 121.3(7) . . ?
C21 C22 H22 119.4 . . ?
C17 C22 H22 119.4 . . ?
C28 C23 C24 117.6(5) . . ?
C28 C23 C16 122.4(5) . . ?
C24 C23 C16 120.0(5) . . ?
C25 C24 C23 121.3(7) . . ?
C25 C24 H24 119.3 . . ?
C23 C24 H24 119.3 . . ?
C26 C25 C24 120.4(7) . . ?
C26 C25 H25 119.8 . . ?
C24 C25 H25 119.8 . . ?
C25 C26 C27 120.3(7) . . ?
C25 C26 H26 119.8 . . ?
C27 C26 H26 119.8 . . ?
C26 C27 C28 119.1(7) . . ?
C26 C27 H27 120.4 . . ?
C28 C27 H27 120.4 . . ?
C23 C28 C27 121.2(6) . . ?
C23 C28 H28 119.4 . . ?
C27 C28 H28 119.4 . . ?
N5 C29 C31 118.8(4) . . ?
N5 C29 P3 114.0(3) . . ?
C31 C29 P3 127.2(3) . . ?
N6 C30 C37 119.0(4) . . ?
N6 C30 P3 113.7(3) . . ?
C37 C30 P3 127.1(3) . . ?
C32 C31 C36 117.9(5) . . ?
C32 C31 C29 121.9(4) . . ?
C36 C31 C29 120.2(5) . . ?
C31 C32 C33 121.5(5) . . ?
C31 C32 H32 119.2 . . ?
C33 C32 H32 119.2 . . ?
C32 C33 C34 118.4(6) . . ?
C32 C33 H33 120.8 . . ?
C34 C33 H33 120.8 . . ?
C35 C34 C33 120.9(6) . . ?
C35 C34 H34 119.5 . . ?
C33 C34 H34 119.5 . . ?
C34 C35 C36 119.3(6) . . ?
C34 C35 H35 120.4 . . ?
C36 C35 H35 120.4 . . ?
C35 C36 C31 121.9(6) . . ?
C35 C36 H36 119.0 . . ?
C31 C36 H36 119.0 . . ?
C42 C37 C38 117.6(4) . . ?
C42 C37 C30 121.7(4) . . ?
C38 C37 C30 120.7(4) . . ?
C39 C38 C37 120.6(5) . . ?
C39 C38 H38 119.7 . . ?
C37 C38 H38 119.7 . . ?
C40 C39 C38 120.9(5) . . ?
C40 C39 H39 119.5 . . ?
C38 C39 H39 119.5 . . ?
C41 C40 C39 119.1(5) . . ?
C41 C40 H40 120.4 . . ?
C39 C40 H40 120.4 . . ?
C40 C41 C42 121.7(5) . . ?
C40 C41 H41 119.2 . . ?
C42 C41 H41 119.2 . . ?
C37 C42 C41 120.1(5) . . ?
C37 C42 H42 120.0 . . ?
C41 C42 H42 120.0 . . ?
O1 C43 C44 106.5(4) . . ?
O1 C43 H43A 110.4 . . ?
C44 C43 H43A 110.4 . . ?
O1 C43 H43B 110.4 . . ?
C44 C43 H43B 110.4 . . ?
H43A C43 H43B 108.6 . . ?
C45 C44 C43 106.8(5) . . ?
C45 C44 H44A 110.4 . . ?
C43 C44 H44A 110.4 . . ?
C45 C44 H44B 110.4 . . ?
C43 C44 H44B 110.4 . . ?
H44A C44 H44B 108.6 . . ?
C44 C45 C46 104.9(6) . . ?
C44 C45 H45A 110.8 . . ?
C46 C45 H45A 110.8 . . ?
C44 C45 H45B 110.8 . . ?
C46 C45 H45B 110.8 . . ?
H45A C45 H45B 108.8 . . ?
O1 C46 C45 107.7(5) . . ?
O1 C46 H46A 110.2 . . ?
C45 C46 H46A 110.2 . . ?
O1 C46 H46B 110.2 . . ?
C45 C46 H46B 110.2 . . ?
H46A C46 H46B 108.5 . . ?
O2 C47 C48 106.7(4) . . ?
O2 C47 H47A 110.4 . . ?
C48 C47 H47A 110.4 . . ?
O2 C47 H47B 110.4 . . ?
C48 C47 H47B 110.4 . . ?
H47A C47 H47B 108.6 . . ?
C47 C48 C49 103.8(4) . . ?
C47 C48 H48A 111.0 . . ?
C49 C48 H48A 111.0 . . ?
C47 C48 H48B 111.0 . . ?
C49 C48 H48B 111.0 . . ?
H48A C48 H48B 109.0 . . ?
C50 C49 C48 106.0(4) . . ?
C50 C49 H49A 110.5 . . ?
C48 C49 H49A 110.5 . . ?
C50 C49 H49B 110.5 . . ?
C48 C49 H49B 110.5 . . ?
H49A C49 H49B 108.7 . . ?
O2 C50 C49 107.1(4) . . ?
O2 C50 H50A 110.3 . . ?
C49 C50 H50A 110.3 . . ?
O2 C50 H50B 110.3 . . ?
C49 C50 H50B 110.3 . . ?
H50A C50 H50B 108.5 . . ?
O3 C51 C52 104.5(5) . . ?
O3 C51 H51A 110.9 . . ?
C52 C51 H51A 110.9 . . ?
O3 C51 H51B 110.9 . . ?
C52 C51 H51B 110.9 . . ?
H51A C51 H51B 108.9 . . ?
C53 C52 C51 105.3(6) . . ?
C53 C52 H52A 110.7 . . ?
C51 C52 H52A 110.7 . . ?
C53 C52 H52B 110.7 . . ?
C51 C52 H52B 110.7 . . ?
H52A C52 H52B 108.8 . . ?
C52 C53 C54 107.2(6) . . ?
C52 C53 H53A 110.3 . . ?
C54 C53 H53A 110.3 . . ?
C52 C53 H53B 110.3 . . ?
C54 C53 H53B 110.3 . . ?
H53A C53 H53B 108.5 . . ?
O3 C54 C53 108.8(6) . . ?
O3 C54 H54A 109.9 . . ?
C53 C54 H54A 109.9 . . ?
O3 C54 H54B 109.9 . . ?
C53 C54 H54B 109.9 . . ?
H54A C54 H54B 108.3 . . ?
C55 O4 C58 97.6(11) . . ?
C56 C55 O4 96.9(11) . . ?
C56 C55 H55A 112.4 . . ?
O4 C55 H55A 112.4 . . ?
C56 C55 H55B 112.4 . . ?
O4 C55 H55B 112.4 . . ?
H55A C55 H55B 109.9 . . ?
C55 C56 C57 113.3(12) . . ?
C55 C56 H56A 108.9 . . ?
C57 C56 H56A 108.9 . . ?
C55 C56 H56B 108.9 . . ?
C57 C56 H56B 108.9 . . ?
H56A C56 H56B 107.7 . . ?
C58 C57 C56 90.8(13) . . ?
C58 C57 H57A 113.5 . . ?
C56 C57 H57A 113.5 . . ?
C58 C57 H57B 113.5 . . ?
C56 C57 H57B 113.5 . . ?
H57A C57 H57B 110.8 . . ?
C57 C58 O4 95.3(11) . . ?
C57 C58 H58A 112.7 . . ?
O4 C58 H58A 112.7 . . ?
C57 C58 H58B 112.7 . . ?
O4 C58 H58B 112.7 . . ?
H58A C58 H58B 110.2 . . ?

loop_
_geom_bond_atom_site_label_1
_geom_bond_atom_site_label_2
_geom_bond_distance
_geom_bond_site_symmetry_2
_geom_bond_publ_flag
Sm1 N1 2.431(3) . ?
Sm1 N3 2.432(3) . ?
Sm1 N4 2.445(4) . ?
Sm1 N5 2.447(3) . ?
Sm1 N6 2.454(3) . ?
Sm1 N2 2.473(4) . ?
Sm1 O1 2.498(3) . ?
Sm1 O3 2.531(3) . ?
Sm1 O2 2.670(3) . ?
N1 C1 1.334(5) . ?
N1 N2 1.357(5) . ?
N2 C2 1.344(5) . ?
N3 C15 1.335(5) . ?
N3 N4 1.357(5) . ?
N4 C16 1.343(5) . ?
N5 C29 1.345(5) . ?
N5 N6 1.365(5) . ?
N6 C30 1.330(5) . ?
O1 C46 1.428(6) . ?
O1 C43 1.445(5) . ?
O2 C50 1.426(5) . ?
O2 C47 1.436(5) . ?
O3 C54 1.410(6) . ?
O3 C51 1.463(6) . ?
P1 C2 1.745(6) . ?
P1 C1 1.757(5) . ?
P2 C16 1.738(5) . ?
P2 C15 1.751(5) . ?
P3 C29 1.742(5) . ?
P3 C30 1.756(4) . ?
C1 C3 1.455(7) . ?
C2 C9 1.467(7) . ?
C3 C4 1.373(7) . ?
C3 C8 1.383(8) . ?
C4 C5 1.392(8) . ?
C4 H4 0.9300 . ?
C5 C6 1.387(10) . ?
C5 H5 0.9300 . ?
C6 C7 1.379(11) . ?
C6 H6 0.9300 . ?
C7 C8 1.355(10) . ?
C7 H7 0.9300 . ?
C8 H8 0.9300 . ?
C9 C10 1.374(7) . ?
C9 C14 1.380(8) . ?
C10 C11 1.416(10) . ?
C10 H10 0.9300 . ?
C11 C12 1.326(10) . ?
C11 H11 0.9300 . ?
C12 C13 1.332(9) . ?
C12 H12 0.9300 . ?
C13 C14 1.364(8) . ?
C13 H13 0.9300 . ?
C14 H14 0.9300 . ?
C15 C17 1.464(7) . ?
C16 C23 1.484(7) . ?
C17 C18 1.374(7) . ?
C17 C22 1.383(7) . ?
C18 C19 1.396(7) . ?
C18 H18 0.9300 . ?
C19 C20 1.368(9) . ?
C19 H19 0.9300 . ?
C20 C21 1.361(11) . ?
C20 H20 0.9300 . ?
C21 C22 1.382(10) . ?
C21 H21 0.9300 . ?
C22 H22 0.9300 . ?
C23 C28 1.381(7) . ?
C23 C24 1.390(7) . ?
C24 C25 1.373(9) . ?
C24 H24 0.9300 . ?
C25 C26 1.356(10) . ?
C25 H25 0.9300 . ?
C26 C27 1.382(10) . ?
C26 H26 0.9300 . ?
C27 C28 1.393(8) . ?
C27 H27 0.9300 . ?
C28 H28 0.9300 . ?
C29 C31 1.479(6) . ?
C30 C37 1.475(6) . ?
C31 C32 1.366(7) . ?
C31 C36 1.392(6) . ?
C32 C33 1.387(7) . ?
C32 H32 0.9300 . ?
C33 C34 1.393(8) . ?
C33 H33 0.9300 . ?
C34 C35 1.360(8) . ?
C34 H34 0.9300 . ?
C35 C36 1.362(8) . ?
C35 H35 0.9300 . ?
C36 H36 0.9300 . ?
C37 C42 1.380(6) . ?
C37 C38 1.388(6) . ?
C38 C39 1.367(7) . ?
C38 H38 0.9300 . ?
C39 C40 1.365(7) . ?
C39 H39 0.9300 . ?
C40 C41 1.331(8) . ?
C40 H40 0.9300 . ?
C41 C42 1.384(7) . ?
C41 H41 0.9300 . ?
C42 H42 0.9300 . ?
C43 C44 1.464(7) . ?
C43 H43A 0.9700 . ?
C43 H43B 0.9700 . ?
C44 C45 1.419(8) . ?
C44 H44A 0.9700 . ?
C44 H44B 0.9700 . ?
C45 C46 1.486(8) . ?
C45 H45A 0.9700 . ?
C45 H45B 0.9700 . ?
C46 H46A 0.9700 . ?
C46 H46B 0.9700 . ?
C47 C48 1.470(6) . ?
C47 H47A 0.9700 . ?
C47 H47B 0.9700 . ?
C48 C49 1.501(7) . ?
C48 H48A 0.9700 . ?
C48 H48B 0.9700 . ?
C49 C50 1.486(7) . ?
C49 H49A 0.9700 . ?
C49 H49B 0.9700 . ?
C50 H50A 0.9700 . ?
C50 H50B 0.9700 . ?
C51 C52 1.508(9) . ?
C51 H51A 0.9700 . ?
C51 H51B 0.9700 . ?
C52 C53 1.442(9) . ?
C52 H52A 0.9700 . ?
C52 H52B 0.9700 . ?
C53 C54 1.465(9) . ?
C53 H53A 0.9700 . ?
C53 H53B 0.9700 . ?
C54 H54A 0.9700 . ?
C54 H54B 0.9700 . ?
O4 C55 1.486(13) . ?
O4 C58 1.536(14) . ?
C55 C56 1.396(14) . ?
C55 H55A 0.9700 . ?
C55 H55B 0.9700 . ?
C56 C57 1.451(14) . ?
C56 H56A 0.9700 . ?
C56 H56B 0.9700 . ?
C57 C58 1.382(15) . ?
C57 H57A 0.9700 . ?
C57 H57B 0.9700 . ?
C58 H58A 0.9700 . ?
C58 H58B 0.9700 . ?
